data_7201272
loop_
_publ_author_name
'Reyes-Mart\'inez, Reyna'
'H\"opfl, Herbert'
'Godoy-Alc\'antar, Carolina'
'Medrano, Felipe'
'Tlahuext, Hugo'

_publ_section_title
;
 Comparative analysis of M--O, M--S and cation--\p(arene) interactions
 in the alkali metal (Na+, K+, Rb+, Cs+) bis-dithiocarbamate salts of
 N,N&#x2032;-dibenzyl-1,2-ethylenediamine
;
_journal_issue 11
_journal_name_full CrystEngComm
_journal_page_first 2417
_journal_paper_doi 10.1039/b907160a
_journal_volume 11
_journal_year 2009
_chemical_formula_moiety 'C18 H18 N2 S4, 2(C6 H16 N)'
_chemical_formula_sum 'C30 H50 N4 S4'
_chemical_formula_weight 594.98
_chemical_melting_point 471.6
_chemical_name_systematic
;
?
;
_space_group_IT_number 15
_symmetry_cell_setting monoclinic
_symmetry_space_group_name_Hall '-C 2yc'
_symmetry_space_group_name_H-M 'C 1 2/c 1'
_atom_sites_solution_hydrogens geom
_atom_sites_solution_primary direct
_atom_sites_solution_secondary difmap
_audit_creation_method SHELXL-97
_audit_update_record
;
2009-02-25 # Formatted by publCIF
;
_cell_angle_alpha 90.00
_cell_angle_beta 103.12(3)
_cell_angle_gamma 90.00
_cell_formula_units_Z 4
_cell_length_a 15.677(3)
_cell_length_b 10.452(2)
_cell_length_c 20.855(4)
_cell_measurement_reflns_used 1447
_cell_measurement_temperature 293(2)
_cell_measurement_theta_max 25.6
_cell_measurement_theta_min 2.3
_cell_volume 3328.0(12)
_computing_cell_refinement 'SAINT-Plus NT (Bruker, 2001)'
_computing_data_collection 'SMART (Bruker, 2000)'
_computing_data_reduction 'SAINT-Plus NT'
_computing_molecular_graphics SHELXTL-NT
_computing_structure_refinement SHELXTL-NT
_computing_structure_solution 'SHELXTL-NT (Sheldrick, 2008)'
_diffrn_ambient_temperature 293(2)
_diffrn_detector_area_resol_mean 8.3
_diffrn_measured_fraction_theta_full 0.998
_diffrn_measured_fraction_theta_max 0.998
_diffrn_measurement_device_type 'Bruker SMART APEX CCD area detector'
_diffrn_measurement_method 'phi and omega scans'
_diffrn_radiation_monochromator graphite
_diffrn_radiation_source 'fine-focus sealed tube'
_diffrn_radiation_type MoK\a
_diffrn_radiation_wavelength 0.71073
_diffrn_reflns_av_R_equivalents 0.0479
_diffrn_reflns_av_sigmaI/netI 0.0643
_diffrn_reflns_limit_h_max 14
_diffrn_reflns_limit_h_min -18
_diffrn_reflns_limit_k_max 12
_diffrn_reflns_limit_k_min -11
_diffrn_reflns_limit_l_max 24
_diffrn_reflns_limit_l_min -24
_diffrn_reflns_number 8095
_diffrn_reflns_theta_full 25.00
_diffrn_reflns_theta_max 25.00
_diffrn_reflns_theta_min 2.36
_exptl_absorpt_coefficient_mu 0.310
_exptl_absorpt_correction_T_max 0.9349
_exptl_absorpt_correction_T_min 0.9099
_exptl_absorpt_correction_type multi-scan
_exptl_absorpt_process_details SADABS
_exptl_crystal_colour colourless
_exptl_crystal_density_diffrn 1.187
_exptl_crystal_density_method 'not measured'
_exptl_crystal_description plate
_exptl_crystal_F_000 1288
_exptl_crystal_size_max 0.31
_exptl_crystal_size_mid 0.28
_exptl_crystal_size_min 0.22
_refine_diff_density_max 0.567
_refine_diff_density_min -0.411
_refine_diff_density_rms 0.074
_refine_ls_extinction_method none
_refine_ls_goodness_of_fit_ref 1.183
_refine_ls_hydrogen_treatment mixed
_refine_ls_matrix_type full
_refine_ls_number_parameters 179
_refine_ls_number_reflns 2932
_refine_ls_number_restraints 1
_refine_ls_restrained_S_all 1.183
_refine_ls_R_factor_all 0.1304
_refine_ls_R_factor_gt 0.1008
_refine_ls_shift/su_max 0.000
_refine_ls_shift/su_mean 0.000
_refine_ls_structure_factor_coef Fsqd
_refine_ls_weighting_details 'calc w=1/[\s^2^(Fo^2^)+(0.1051P)^2^+5.3494P] where P=(Fo^2^+2Fc^2^)/3'
_refine_ls_weighting_scheme calc
_refine_ls_wR_factor_gt 0.2410
_refine_ls_wR_factor_ref 0.2585
_reflns_number_gt 2168
_reflns_number_total 2932
_reflns_threshold_expression >2sigma(I)
_cod_data_source_file b907160a.txt
_cod_data_source_block sad
_cod_original_cell_volume 3328.1(12)
_cod_original_sg_symbol_H-M C2/c
_cod_database_code 7201272

loop_
_symmetry_equiv_pos_as_xyz
'x, y, z'
'-x, y, -z+1/2'
'x+1/2, y+1/2, z'
'-x+1/2, y+1/2, -z+1/2'
'-x, -y, -z'
'x, -y, z-1/2'
'-x+1/2, -y+1/2, -z'
'x+1/2, -y+1/2, z-1/2'

loop_
_atom_site_label
_atom_site_type_symbol
_atom_site_fract_x
_atom_site_fract_y
_atom_site_fract_z
_atom_site_U_iso_or_equiv
_atom_site_adp_type
_atom_site_occupancy
_atom_site_symmetry_multiplicity
_atom_site_calc_flag
_atom_site_refinement_flags
_atom_site_disorder_assembly
_atom_site_disorder_group
C1 C 0.0854(3) 0.6143(5) 0.1176(2) 0.0464(12) Uani 1 1 d . . .
C2 C 0.0411(3) 0.5404(5) 0.0032(2) 0.0456(12) Uani 1 1 d . . .
H2A H 0.0923 0.4855 0.0140 0.055 Uiso 1 1 calc R . .
H2B H 0.0405 0.5813 -0.0387 0.055 Uiso 1 1 calc R . .
C3 C 0.0070(3) 0.7602(5) 0.0294(3) 0.0506(13) Uani 1 1 d . . .
H3A H 0.0028 0.8134 0.0666 0.061 Uiso 1 1 calc R . .
H3B H -0.0519 0.7449 0.0037 0.061 Uiso 1 1 calc R . .
C4 C 0.0578(3) 0.8305(5) -0.0123(2) 0.0460(12) Uani 1 1 d . . .
C5 C 0.0161(4) 0.8861(6) -0.0708(3) 0.0678(17) Uani 1 1 d . . .
H5 H -0.0445 0.8799 -0.0843 0.081 Uiso 1 1 calc R . .
C6 C 0.0613(6) 0.9504(7) -0.1099(4) 0.082(2) Uani 1 1 d . . .
H6 H 0.0311 0.9872 -0.1491 0.098 Uiso 1 1 calc R . .
C7 C 0.1488(6) 0.9607(6) -0.0920(4) 0.080(2) Uani 1 1 d . . .
H7 H 0.1796 1.0030 -0.1188 0.097 Uiso 1 1 calc R . .
C8 C 0.1920(5) 0.9081(7) -0.0336(4) 0.089(2) Uani 1 1 d . . .
H8 H 0.2526 0.9156 -0.0206 0.106 Uiso 1 1 calc R . .
C9 C 0.1469(4) 0.8437(7) 0.0066(3) 0.0723(18) Uani 1 1 d . . .
H9 H 0.1772 0.8094 0.0464 0.087 Uiso 1 1 calc R . .
C10 C 0.1135(6) 0.4993(8) 0.3319(6) 0.133(4) Uani 1 1 d D . .
H10A H 0.1251 0.5103 0.3793 0.159 Uiso 1 1 calc R . .
H10B H 0.0560 0.5351 0.3138 0.159 Uiso 1 1 calc R . .
C11 C 0.1091(10) 0.3586(8) 0.3179(8) 0.206(7) Uani 1 1 d D . .
H11A H 0.0930 0.3450 0.2712 0.309 Uiso 1 1 calc R . .
H11B H 0.0661 0.3201 0.3381 0.309 Uiso 1 1 calc R . .
H11C H 0.1653 0.3207 0.3356 0.309 Uiso 1 1 calc R . .
C12 C 0.1808(5) 0.7022(6) 0.3413(3) 0.0706(18) Uani 1 1 d . . .
H12A H 0.1208 0.7313 0.3358 0.085 Uiso 1 1 calc R . .
H12B H 0.2117 0.7650 0.3209 0.085 Uiso 1 1 calc R . .
C13 C 0.2225(6) 0.6969(8) 0.4137(3) 0.096(3) Uani 1 1 d . . .
H13A H 0.1893 0.6410 0.4352 0.144 Uiso 1 1 calc R . .
H13B H 0.2236 0.7812 0.4322 0.144 Uiso 1 1 calc R . .
H13C H 0.2813 0.6652 0.4199 0.144 Uiso 1 1 calc R . .
C14 C 0.2642(5) 0.5208(8) 0.3079(4) 0.094(2) Uani 1 1 d . . .
H14A H 0.2551 0.4395 0.2850 0.113 Uiso 1 1 calc R . .
H14B H 0.2941 0.5043 0.3532 0.113 Uiso 1 1 calc R . .
C15 C 0.3214(5) 0.6054(9) 0.2759(4) 0.113(3) Uani 1 1 d . . .
H15A H 0.2888 0.6323 0.2334 0.169 Uiso 1 1 calc R . .
H15B H 0.3721 0.5583 0.2711 0.169 Uiso 1 1 calc R . .
H15C H 0.3394 0.6791 0.3030 0.169 Uiso 1 1 calc R . .
H2 H 0.154(5) 0.596(7) 0.264(4) 0.10(2) Uiso 1 1 d . . .
N1 N 0.0471(3) 0.6375(4) 0.05373(18) 0.0427(10) Uani 1 1 d . . .
N2 N 0.1805(3) 0.5794(5) 0.3065(2) 0.0610(13) Uani 1 1 d . . .
S1 S 0.12759(10) 0.46633(14) 0.14027(7) 0.0603(5) Uani 1 1 d . . .
S2 S 0.08806(11) 0.73296(15) 0.17467(7) 0.0648(5) Uani 1 1 d . . .

loop_
_atom_site_aniso_label
_atom_site_aniso_U_11
_atom_site_aniso_U_22
_atom_site_aniso_U_33
_atom_site_aniso_U_23
_atom_site_aniso_U_13
_atom_site_aniso_U_12
C1 0.042(3) 0.049(3) 0.048(3) 0.001(2) 0.009(2) -0.011(2)
C2 0.049(3) 0.059(3) 0.032(2) -0.009(2) 0.014(2) -0.008(2)
C3 0.046(3) 0.056(3) 0.047(3) -0.005(2) 0.005(2) 0.005(3)
C4 0.056(3) 0.041(3) 0.042(3) -0.003(2) 0.012(2) 0.004(2)
C5 0.057(4) 0.080(4) 0.065(4) 0.014(3) 0.012(3) 0.007(3)
C6 0.101(6) 0.072(5) 0.077(5) 0.023(4) 0.032(4) 0.014(4)
C7 0.112(6) 0.044(4) 0.097(5) 0.002(4) 0.049(5) -0.016(4)
C8 0.065(4) 0.087(5) 0.117(6) -0.009(5) 0.027(4) -0.030(4)
C9 0.057(4) 0.085(5) 0.069(4) 0.009(3) 0.003(3) -0.017(3)
C10 0.118(7) 0.123(8) 0.162(10) 0.033(7) 0.042(7) -0.028(6)
C11 0.236(15) 0.133(10) 0.308(19) 0.053(12) 0.187(14) -0.007(10)
C12 0.092(5) 0.065(4) 0.053(3) -0.001(3) 0.011(3) 0.009(4)
C13 0.139(7) 0.090(5) 0.054(4) -0.004(4) 0.013(4) 0.017(5)
C14 0.102(6) 0.092(6) 0.078(5) -0.006(4) -0.001(4) 0.025(5)
C15 0.066(5) 0.154(9) 0.108(6) 0.020(6) -0.002(4) -0.020(5)
N1 0.046(2) 0.044(2) 0.036(2) -0.0031(18) 0.0056(18) -0.0063(19)
N2 0.070(3) 0.061(3) 0.047(3) 0.001(2) 0.003(2) 0.012(3)
S1 0.0667(10) 0.0513(9) 0.0594(9) 0.0055(7) 0.0072(7) 0.0044(7)
S2 0.0857(12) 0.0582(10) 0.0434(8) -0.0133(6) -0.0004(7) 0.0029(8)

loop_
_atom_type_symbol
_atom_type_description
_atom_type_scat_dispersion_real
_atom_type_scat_dispersion_imag
_atom_type_scat_source
C C 0.0033 0.0016 'International Tables Vol C Tables 4.2.6.8 and 6.1.1.4'
H H 0.0000 0.0000 'International Tables Vol C Tables 4.2.6.8 and 6.1.1.4'
N N 0.0061 0.0033 'International Tables Vol C Tables 4.2.6.8 and 6.1.1.4'
S S 0.1246 0.1234 'International Tables Vol C Tables 4.2.6.8 and 6.1.1.4'

loop_
_geom_angle_atom_site_label_1
_geom_angle_atom_site_label_2
_geom_angle_atom_site_label_3
_geom_angle
_geom_angle_site_symmetry_1
_geom_angle_site_symmetry_3
_geom_angle_publ_flag
N1 C1 S1 119.5(4) . . ?
N1 C1 S2 119.3(4) . . ?
S1 C1 S2 121.2(3) . . ?
N1 C2 C2 111.3(5) . 5_565 ?
N1 C2 H2A 109.4 . . ?
C2 C2 H2A 109.4 5_565 . ?
N1 C2 H2B 109.4 . . ?
C2 C2 H2B 109.4 5_565 . ?
H2A C2 H2B 108.0 . . ?
N1 C3 C4 112.8(4) . . ?
N1 C3 H3A 109.0 . . ?
C4 C3 H3A 109.0 . . ?
N1 C3 H3B 109.0 . . ?
C4 C3 H3B 109.0 . . ?
H3A C3 H3B 107.8 . . ?
C9 C4 C5 117.4(5) . . ?
C9 C4 C3 121.6(5) . . ?
C5 C4 C3 121.0(5) . . ?
C6 C5 C4 122.0(6) . . ?
C6 C5 H5 119.0 . . ?
C4 C5 H5 119.0 . . ?
C7 C6 C5 120.5(7) . . ?
C7 C6 H6 119.8 . . ?
C5 C6 H6 119.8 . . ?
C6 C7 C8 119.0(7) . . ?
C6 C7 H7 120.5 . . ?
C8 C7 H7 120.5 . . ?
C7 C8 C9 121.1(7) . . ?
C7 C8 H8 119.5 . . ?
C9 C8 H8 119.5 . . ?
C4 C9 C8 120.1(6) . . ?
C4 C9 H9 120.0 . . ?
C8 C9 H9 120.0 . . ?
C11 C10 N2 118.4(8) . . ?
C11 C10 H10A 107.7 . . ?
N2 C10 H10A 107.7 . . ?
C11 C10 H10B 107.7 . . ?
N2 C10 H10B 107.7 . . ?
H10A C10 H10B 107.1 . . ?
C10 C11 H11A 109.5 . . ?
C10 C11 H11B 109.5 . . ?
H11A C11 H11B 109.5 . . ?
C10 C11 H11C 109.5 . . ?
H11A C11 H11C 109.5 . . ?
H11B C11 H11C 109.5 . . ?
N2 C12 C13 114.5(6) . . ?
N2 C12 H12A 108.6 . . ?
C13 C12 H12A 108.6 . . ?
N2 C12 H12B 108.6 . . ?
C13 C12 H12B 108.6 . . ?
H12A C12 H12B 107.6 . . ?
C12 C13 H13A 109.5 . . ?
C12 C13 H13B 109.5 . . ?
H13A C13 H13B 109.5 . . ?
C12 C13 H13C 109.5 . . ?
H13A C13 H13C 109.5 . . ?
H13B C13 H13C 109.5 . . ?
N2 C14 C15 111.7(7) . . ?
N2 C14 H14A 109.3 . . ?
C15 C14 H14A 109.3 . . ?
N2 C14 H14B 109.3 . . ?
C15 C14 H14B 109.3 . . ?
H14A C14 H14B 107.9 . . ?
C14 C15 H15A 109.5 . . ?
C14 C15 H15B 109.5 . . ?
H15A C15 H15B 109.5 . . ?
C14 C15 H15C 109.5 . . ?
H15A C15 H15C 109.5 . . ?
H15B C15 H15C 109.5 . . ?
C1 N1 C2 122.0(4) . . ?
C1 N1 C3 123.9(4) . . ?
C2 N1 C3 114.1(4) . . ?
C14 N2 C12 117.3(5) . . ?
C14 N2 C10 117.0(6) . . ?
C12 N2 C10 103.4(6) . . ?
C14 N2 H2 108(4) . . ?
C12 N2 H2 105(5) . . ?
C10 N2 H2 104(5) . . ?

loop_
_geom_bond_atom_site_label_1
_geom_bond_atom_site_label_2
_geom_bond_distance
_geom_bond_site_symmetry_2
_geom_bond_publ_flag
C1 N1 1.354(6) . ?
C1 S1 1.706(5) . ?
C1 S2 1.713(5) . ?
C2 N1 1.452(6) . ?
C2 C2 1.522(9) 5_565 ?
C2 H2A 0.9700 . ?
C2 H2B 0.9700 . ?
C3 N1 1.466(6) . ?
C3 C4 1.498(7) . ?
C3 H3A 0.9700 . ?
C3 H3B 0.9700 . ?
C4 C9 1.369(8) . ?
C4 C5 1.376(7) . ?
C5 C6 1.371(9) . ?
C5 H5 0.9300 . ?
C6 C7 1.341(10) . ?
C6 H6 0.9300 . ?
C7 C8 1.366(10) . ?
C7 H7 0.9300 . ?
C8 C9 1.388(9) . ?
C8 H8 0.9300 . ?
C9 H9 0.9300 . ?
C10 C11 1.4979(11) . ?
C10 N2 1.529(10) . ?
C10 H10A 0.9700 . ?
C10 H10B 0.9700 . ?
C11 H11A 0.9600 . ?
C11 H11B 0.9600 . ?
C11 H11C 0.9600 . ?
C12 N2 1.473(7) . ?
C12 C13 1.504(8) . ?
C12 H12A 0.9700 . ?
C12 H12B 0.9700 . ?
C13 H13A 0.9600 . ?
C13 H13B 0.9600 . ?
C13 H13C 0.9600 . ?
C14 N2 1.443(8) . ?
C14 C15 1.516(11) . ?
C14 H14A 0.9700 . ?
C14 H14B 0.9700 . ?
C15 H15A 0.9600 . ?
C15 H15B 0.9600 . ?
C15 H15C 0.9600 . ?
N2 H2 0.91(7) . ?

loop_
_geom_torsion_atom_site_label_1
_geom_torsion_atom_site_label_2
_geom_torsion_atom_site_label_3
_geom_torsion_atom_site_label_4
_geom_torsion
_geom_torsion_site_symmetry_1
_geom_torsion_site_symmetry_2
_geom_torsion_site_symmetry_3
_geom_torsion_site_symmetry_4
_geom_torsion_publ_flag
N1 C3 C4 C9 -46.2(7) . . . . ?
N1 C3 C4 C5 134.8(5) . . . . ?
C9 C4 C5 C6 1.3(9) . . . . ?
C3 C4 C5 C6 -179.7(6) . . . . ?
C4 C5 C6 C7 0.2(11) . . . . ?
C5 C6 C7 C8 -1.2(11) . . . . ?
C6 C7 C8 C9 0.7(11) . . . . ?
C5 C4 C9 C8 -1.7(9) . . . . ?
C3 C4 C9 C8 179.2(6) . . . . ?
C7 C8 C9 C4 0.8(11) . . . . ?
S1 C1 N1 C2 -0.6(6) . . . . ?
S2 C1 N1 C2 -178.8(3) . . . . ?
S1 C1 N1 C3 178.5(4) . . . . ?
S2 C1 N1 C3 0.3(6) . . . . ?
C2 C2 N1 C1 87.9(7) 5_565 . . . ?
C2 C2 N1 C3 -91.3(6) 5_565 . . . ?
C4 C3 N1 C1 110.4(5) . . . . ?
C4 C3 N1 C2 -70.4(5) . . . . ?
C15 C14 N2 C12 -61.3(8) . . . . ?
C15 C14 N2 C10 174.9(7) . . . . ?
C13 C12 N2 C14 -59.4(9) . . . . ?
C13 C12 N2 C10 71.0(8) . . . . ?
C11 C10 N2 C14 -36.9(13) . . . . ?
C11 C10 N2 C12 -167.5(11) . . . . ?
